data_1536683
loop_
_publ_author_name
'Ellern, A.M.'
'Antipin, M.Yu.'
'Sukhoverkhov, V.F.'
'Struchkov, Yu.T.'

_publ_section_title
;
 Solid phase - liquid balance in I F5 - B F5 system.Molecular and crystal
 structure of I F5 at -60.
;
_journal_name_full
;
Koordinatsionnaya Khimiya (= Coordination Chemistry (USSR))
;
_journal_page_first 1220
_journal_page_last 1223
_journal_volume 17
_journal_year 1991
_chemical_formula_sum 'F5 I'
_chemical_name_systematic 'I F5'
_space_group_IT_number 15
_symmetry_space_group_name_Hall '-C 2yc'
_symmetry_space_group_name_H-M 'C 1 2/c 1'
_cell_angle_alpha 90
_cell_angle_beta 93.47
_cell_angle_gamma 90
_cell_formula_units_Z 20
_cell_length_a 15.21
_cell_length_b 6.91
_cell_length_c 18.196
_cell_volume 1908.913
_citation_journal_id_ASTM KOKHDC
_cod_data_source_file Ellern_KOKHDC_1991_1197.cif
_cod_data_source_block F5I1
_cod_original_formula_sum 'F5 I1'
_cod_database_code 1536683

loop_
_symmetry_equiv_pos_as_xyz
x,y,z
-x,y,-z+1/2
-x,-y,-z
x,-y,z-1/2
x+1/2,y+1/2,z
-x+1/2,y+1/2,-z+1/2
-x+1/2,-y+1/2,-z
x+1/2,-y+1/2,z-1/2

loop_
_atom_site_label
_atom_site_type_symbol
_atom_site_fract_x
_atom_site_fract_y
_atom_site_fract_z
_atom_site_occupancy
_atom_site_U_iso_or_equiv
F4 F-1 0.8412 0.3639 0.509 1 0.0
F10 F-1 0.1318 0.4358 0.3779 1 0.0
F2 F-1 0.9569 0.0888 0.3708 1 0.0
F8 F-1 0.2282 0.3876 0.2783 1 0.0
F7 F-1 0.1192 0.1001 0.2843 1 0.0
I1 I+5 0.8932 0.0927 0.4464 1 0.0
F12 F-1 0.4341 0.2123 0.1607 1 0.0
I3 I+5 0.5 0.2548 0.25 1 0.0
F1 F-1 0.8033 0.2509 0.3745 1 0.0
F5 F-1 0.9369 0.4129 0.4112 1 0.0
F6 F-1 0.1742 0.0311 0.4226 1 0.0
F11 F-1 0.3978 0.211 0.2991 1 0.0
F3 F-1 0.9977 0.2045 0.5061 1 0.0
F9 F-1 0.286 0.3183 0.4165 1 0.0
F13 F-1 0.5 -0.0049 0.25 1 0.0
I2 I+5 0.2146 0.1856 0.3457 1 0.0
